data_7101140
loop_
_publ_author_name
'Jerry L. Atwood'
'Scott J. Dalgarno'
'Michaele J. Hardie'
'Colin L. Raston'

_publ_section_title
;
Confinement of amino acids: Selective single crystal
p-sulfonatocalix[6]arene complexation of L or D-leucine
;
_journal_issue 3
_journal_name_full 'Chemical Communications'
_journal_paper_doi 10.1039/b413821j
_journal_year 2005
_chemical_formula_moiety 'C6 H16 Cl N O3'
_chemical_formula_sum 'C6 H16 Cl N O3'
_chemical_formula_weight 185.65
_chemical_name_common L-leucine.hydrochloride.hydrate
_chemical_name_systematic
;
?
;
_space_group_IT_number 19
_symmetry_cell_setting orthorhombic
_symmetry_space_group_name_Hall 'P 2ac 2ab'
_symmetry_space_group_name_H-M 'P 21 21 21'
_atom_sites_solution_hydrogens geom
_atom_sites_solution_primary direct
_atom_sites_solution_secondary difmap
_audit_creation_method SHELXL-97
_cell_angle_alpha 90.00
_cell_angle_beta 90.00
_cell_angle_gamma 90.00
_cell_formula_units_Z 4
_cell_length_a 6.2563(13)
_cell_length_b 6.3951(13)
_cell_length_c 26.865(5)
_cell_measurement_temperature 150(2)
_cell_volume 1074.9(4)
_computing_cell_refinement 'DENZO-SMN (Otwinowski & Minor, 1996)'
_computing_data_collection 'COLLECT (Nonius, 1999)'
_computing_data_reduction 'DENZO-SMN (Otwinowski & Minor, 1996)'
_computing_molecular_graphics
;
XSeed (Barbour, 2001)
;
_computing_publication_material 'local program'
_computing_structure_refinement 'SHELXL-97 (Sheldrick, 1997)'
_computing_structure_solution 'SHELXS-97 (Sheldrick, 1990)'
_diffrn_ambient_temperature 150(2)
_diffrn_detector_area_resol_mean 9.091
_diffrn_measured_fraction_theta_full 0.781
_diffrn_measured_fraction_theta_max 0.781
_diffrn_measurement_device_type 'Nonius KappaCCD area detector diffractometer'
_diffrn_measurement_method
;
Detector set at 30mm from sample with different 2theta offsets
1 degree phi exposures for chi=0 degree settings
1 degree omega exposures for chi=90 degree settings
;
_diffrn_radiation_monochromator graphite
_diffrn_radiation_source 'fine-focus sealed tube'
_diffrn_radiation_type MoK\a
_diffrn_radiation_wavelength 0.71073
_diffrn_reflns_av_R_equivalents 0.0678
_diffrn_reflns_av_sigmaI/netI 0.0624
_diffrn_reflns_limit_h_max 4
_diffrn_reflns_limit_h_min -8
_diffrn_reflns_limit_k_max 4
_diffrn_reflns_limit_k_min -7
_diffrn_reflns_limit_l_max 33
_diffrn_reflns_limit_l_min -11
_diffrn_reflns_number 1746
_diffrn_reflns_theta_full 27.50
_diffrn_reflns_theta_max 27.50
_diffrn_reflns_theta_min 3.34
_exptl_absorpt_coefficient_mu 0.325
_exptl_absorpt_correction_T_max 0.949
_exptl_absorpt_correction_T_min 0.104
_exptl_absorpt_correction_type multi-scan
_exptl_absorpt_process_details
;
Using multiple and symmetry-related data measurements via the program SORTAV
See R.H. Blessing, Acta Cryst (1995), A51, 33-38
;
_exptl_crystal_density_diffrn 1.147
_exptl_crystal_density_method 'not measured'
_exptl_crystal_F_000 400
_exptl_crystal_size_max 0.46
_exptl_crystal_size_mid 0.18
_exptl_crystal_size_min 0.08
_refine_diff_density_max 0.159
_refine_diff_density_min -0.167
_refine_diff_density_rms 0.038
_refine_ls_abs_structure_details 'Flack H D (1983), Acta Cryst. A39, 876-881'
_refine_ls_abs_structure_Flack -0.01(9)
_refine_ls_extinction_method none
_refine_ls_goodness_of_fit_ref 1.033
_refine_ls_hydrogen_treatment mixed
_refine_ls_matrix_type full
_refine_ls_number_parameters 164
_refine_ls_number_reflns 1473
_refine_ls_number_restraints 0
_refine_ls_restrained_S_all 1.033
_refine_ls_R_factor_all 0.0418
_refine_ls_R_factor_gt 0.0343
_refine_ls_shift/su_max 0.001
_refine_ls_shift/su_mean 0.000
_refine_ls_structure_factor_coef Fsqd
_refine_ls_weighting_details 'calc w=1/[\s^2^(Fo^2^)+(0.0274P)^2^+0.2440P] where P=(Fo^2^+2Fc^2^)/3'
_refine_ls_weighting_scheme calc
_refine_ls_wR_factor_gt 0.0777
_refine_ls_wR_factor_ref 0.0818
_reflns_number_gt 1299
_reflns_number_total 1473
_reflns_threshold_expression >2sigma(I)
_cod_data_source_file b413821j.txt
_cod_depositor_comments
;
The following automatic conversions were performed:
'_symmetry_cell_setting' value 'Orthorhombic' changed to 'orthorhombic'
according to '/home/saulius/struct/CIF-dictionaries/cif_core.dic'
dictionary named 'cif_core.dic' version 2.4.1 from 2010-06-29.

Automatic conversion script
Id: cif_fix_enum 1527 2010-12-29 10:47:43Z saulius 
;
_cod_original_sg_symbol_H-M P212121
_cod_database_code 7101140

loop_
_symmetry_equiv_pos_as_xyz
'x, y, z'
'-x+1/2, -y, z+1/2'
'x+1/2, -y+1/2, -z'
'-x, y+1/2, -z+1/2'

loop_
_atom_site_label
_atom_site_type_symbol
_atom_site_fract_x
_atom_site_fract_y
_atom_site_fract_z
_atom_site_U_iso_or_equiv
_atom_site_adp_type
_atom_site_occupancy
_atom_site_symmetry_multiplicity
_atom_site_calc_flag
Cl1 Cl 0.78006(9) 0.16454(9) 0.91608(3) 0.0365(2) Uani 1 1 d
O1 O 0.4264(3) 1.0381(3) 0.99621(10) 0.0365(5) Uani 1 1 d
N2 N 0.0957(4) 0.8045(4) 0.94880(10) 0.0280(5) Uani 1 1 d
O3 O 0.4049(4) 0.4239(3) 0.88251(9) 0.0407(5) Uani 1 1 d
O4 O 0.4377(3) 0.5610(3) 0.95860(10) 0.0441(6) Uani 1 1 d
C5 C 0.3549(4) 0.5545(4) 0.91811(13) 0.0286(6) Uani 1 1 d
C6 C 0.2603(4) 0.8735(4) 0.86699(12) 0.0315(6) Uani 1 1 d
C7 C 0.1793(4) 0.7041(4) 0.90239(10) 0.0273(6) Uani 1 1 d
C8 C 0.3018(5) 0.8066(5) 0.81410(13) 0.0450(7) Uani 1 1 d
C9 C 0.1070(9) 0.7225(9) 0.7881(2) 0.0750(13) Uani 1 1 d
C11 C 0.3945(8) 0.9914(6) 0.78498(19) 0.0610(10) Uani 1 1 d
H1 H 0.070(4) 0.625(4) 0.8863(12) 0.022(7) Uiso 1 1 d
H2 H 0.496(7) 0.366(7) 0.8948(19) 0.066(13) Uiso 1 1 d
H3 H 0.401(5) 0.700(6) 0.8157(15) 0.052(9) Uiso 1 1 d
H4 H 0.042(5) 0.701(6) 0.9678(15) 0.041(9) Uiso 1 1 d
H5 H 0.532(6) 1.093(6) 0.9767(18) 0.058(11) Uiso 1 1 d
H6 H 0.157(4) 0.986(4) 0.8638(14) 0.031(8) Uiso 1 1 d
H7 H 0.006(5) 0.892(5) 0.9410(15) 0.036(9) Uiso 1 1 d
H8 H 0.390(5) 0.924(4) 0.8818(13) 0.033(8) Uiso 1 1 d
H10 H 0.285(6) 1.112(5) 0.7849(18) 0.060(10) Uiso 1 1 d
H11 H 0.198(6) 0.878(5) 0.9648(17) 0.055(10) Uiso 1 1 d
H12 H 0.434(5) 0.944(6) 0.750(2) 0.070(12) Uiso 1 1 d
H13 H 0.393(7) 1.122(7) 1.013(2) 0.076(15) Uiso 1 1 d
H20 H 0.515(7) 1.043(6) 0.803(2) 0.076(14) Uiso 1 1 d
H9 H -0.017(5) 0.827(5) 0.7931(13) 0.032(8) Uiso 1 1 d
H14 H 0.123(8) 0.704(9) 0.755(3) 0.13(2) Uiso 1 1 d
H15 H 0.057(9) 0.591(10) 0.806(3) 0.13(2) Uiso 1 1 d

loop_
_atom_site_aniso_label
_atom_site_aniso_U_11
_atom_site_aniso_U_22
_atom_site_aniso_U_33
_atom_site_aniso_U_23
_atom_site_aniso_U_13
_atom_site_aniso_U_12
Cl1 0.0335(3) 0.0323(3) 0.0436(4) -0.0007(3) -0.0005(3) 0.0156(3)
O1 0.0349(11) 0.0259(9) 0.0487(16) -0.0025(10) 0.0036(9) 0.0009(9)
N2 0.0268(11) 0.0250(11) 0.0322(14) 0.0021(11) 0.0015(10) 0.0087(10)
O3 0.0488(12) 0.0364(10) 0.0368(14) -0.0088(10) -0.0080(10) 0.0249(10)
O4 0.0518(12) 0.0445(11) 0.0360(15) -0.0114(11) -0.0154(9) 0.0254(10)
C5 0.0283(11) 0.0241(11) 0.0334(17) 0.0000(14) -0.0019(11) 0.0067(9)
C6 0.0333(15) 0.0293(12) 0.0320(18) -0.0005(11) -0.0010(11) 0.0080(12)
C7 0.0270(13) 0.0266(12) 0.0282(18) -0.0018(11) -0.0023(9) 0.0068(10)
C8 0.0616(18) 0.0401(14) 0.033(2) 0.0023(14) 0.0036(13) 0.0081(16)
C9 0.100(3) 0.089(3) 0.036(3) 0.003(3) -0.009(2) -0.026(3)
C11 0.083(3) 0.059(2) 0.042(3) 0.010(2) 0.015(2) 0.003(2)

loop_
_atom_type_symbol
_atom_type_description
_atom_type_scat_dispersion_real
_atom_type_scat_dispersion_imag
_atom_type_scat_source
C C 0.0033 0.0016 'International Tables Vol C Tables 4.2.6.8 and 6.1.1.4'
H H 0.0000 0.0000 'International Tables Vol C Tables 4.2.6.8 and 6.1.1.4'
N N 0.0061 0.0033 'International Tables Vol C Tables 4.2.6.8 and 6.1.1.4'
O O 0.0106 0.0060 'International Tables Vol C Tables 4.2.6.8 and 6.1.1.4'
Cl Cl 0.1484 0.1585 'International Tables Vol C Tables 4.2.6.8 and 6.1.1.4'

loop_
_geom_angle_atom_site_label_1
_geom_angle_atom_site_label_2
_geom_angle_atom_site_label_3
_geom_angle
O4 C5 O3 125.4(2)
O4 C5 C7 122.7(2)
O3 C5 C7 111.9(3)
C8 C6 C7 116.3(2)
N2 C7 C5 107.0(2)
N2 C7 C6 109.3(2)
C5 C7 C6 112.3(2)
C9 C8 C6 113.6(3)
C9 C8 C11 110.2(4)
C6 C8 C11 109.1(3)

loop_
_geom_bond_atom_site_label_1
_geom_bond_atom_site_label_2
_geom_bond_distance
N2 C7 1.497(3)
O3 C5 1.308(4)
O4 C5 1.205(4)
C5 C7 1.517(3)
C6 C8 1.506(5)
C6 C7 1.528(4)
C8 C9 1.505(6)
C8 C11 1.532(5)

loop_
_cod_related_entry_id
_cod_related_entry_database
_cod_related_entry_code
1 ChemSpider 21198646
